data_4511958
loop_
_publ_author_name
'Bolla, Geetha'
'Mittapalli, Sudhir'
'Nangia, Ashwini'

_publ_section_title
;
 Pentamorphs of Acedapsone
;
_journal_issue 10
_journal_name_full 'Crystal Growth &amp; Design'
_journal_page_first 5260
_journal_paper_doi 10.1021/cg5010424
_journal_volume 14
_journal_year 2014
_chemical_formula_moiety 'C16 H16 N2 O4 S'
_chemical_formula_sum 'C16 H16 N2 O4 S'
_chemical_formula_weight 332.37
_chemical_melting_point 566
_chemical_name_common Acedapsone
_chemical_name_systematic
; 
 ? 
;
_space_group_IT_number 14
_symmetry_cell_setting monoclinic
_symmetry_space_group_name_Hall '-P 2yn'
_symmetry_space_group_name_H-M 'P 1 21/n 1'
_atom_sites_solution_hydrogens geom
_atom_sites_solution_primary direct
_atom_sites_solution_secondary difmap
_audit_creation_method SHELXL-97
_cell_angle_alpha 90.00
_cell_angle_beta 96.295(2)
_cell_angle_gamma 90.00
_cell_formula_units_Z 4
_cell_length_a 8.2728(8)
_cell_length_b 7.8636(8)
_cell_length_c 23.762(2)
_cell_measurement_reflns_used 2656
_cell_measurement_temperature 298(2)
_cell_measurement_theta_max 25.46
_cell_measurement_theta_min 2.53
_cell_volume 1536.5(3)
_computing_structure_refinement 'SHELXL-97 (Sheldrick, 1997)'
_computing_structure_solution 'SHELXS-97 (Sheldrick, 1990)'
_diffrn_ambient_temperature 298(2)
_diffrn_measured_fraction_theta_full 1.000
_diffrn_measured_fraction_theta_max 1.000
_diffrn_radiation_monochromator graphite
_diffrn_radiation_source 'fine-focus sealed tube'
_diffrn_radiation_type MoK\a
_diffrn_radiation_wavelength 0.71073
_diffrn_reflns_av_R_equivalents 0.0433
_diffrn_reflns_av_sigmaI/netI 0.0407
_diffrn_reflns_limit_h_max 10
_diffrn_reflns_limit_h_min -10
_diffrn_reflns_limit_k_max 9
_diffrn_reflns_limit_k_min -9
_diffrn_reflns_limit_l_max 29
_diffrn_reflns_limit_l_min -29
_diffrn_reflns_number 15847
_diffrn_reflns_theta_full 26.37
_diffrn_reflns_theta_max 26.37
_diffrn_reflns_theta_min 1.72
_exptl_absorpt_coefficient_mu 0.233
_exptl_absorpt_correction_type none
_exptl_crystal_colour colorless
_exptl_crystal_density_diffrn 1.437
_exptl_crystal_description block
_exptl_crystal_F_000 696
_exptl_crystal_size_max 0.22
_exptl_crystal_size_mid 0.20
_exptl_crystal_size_min 0.20
_refine_diff_density_max 0.410
_refine_diff_density_min -0.258
_refine_diff_density_rms 0.054
_refine_ls_extinction_method none
_refine_ls_goodness_of_fit_ref 1.030
_refine_ls_hydrogen_treatment mixed
_refine_ls_matrix_type full
_refine_ls_number_parameters 218
_refine_ls_number_reflns 3139
_refine_ls_number_restraints 0
_refine_ls_restrained_S_all 1.030
_refine_ls_R_factor_all 0.0659
_refine_ls_R_factor_gt 0.0450
_refine_ls_shift/su_max 0.000
_refine_ls_shift/su_mean 0.000
_refine_ls_structure_factor_coef Fsqd
_refine_ls_weighting_details 'calc w=1/[\s^2^(Fo^2^)+(0.0682P)^2^+0.2530P] where P=(Fo^2^+2Fc^2^)/3'
_refine_ls_weighting_scheme calc
_refine_ls_wR_factor_gt 0.1140
_refine_ls_wR_factor_ref 0.1250
_reflns_number_gt 2308
_reflns_number_total 3139
_reflns_threshold_expression >2sigma(I)
_cod_data_source_file cg5010424_si_001.cif
_cod_data_source_block DADDSFORMI
_cod_depositor_comments
;
The following automatic conversions were performed:

'_symmetry_cell_setting' value 'Monoclinic' changed to 'monoclinic'
according to
/home/saulius/struct/COD-crude-data--automatic-downloads/rss-feeds/ACS/lib/dictionaries/cif_core.dic
dictionary named 'cif_core.dic' version 2.4.2 from 2011-04-26.

Automatic conversion script
Id: cif_fix_values 2281 2013-09-26 08:29:07Z andrius 

 Adding full bibliography for 4511958--4511959.cif.
;
_cod_original_sg_symbol_H-M P21/n
_cod_database_code 4511958

loop_
_symmetry_equiv_pos_as_xyz
'x, y, z'
'-x+1/2, y+1/2, -z+1/2'
'-x, -y, -z'
'x-1/2, -y-1/2, z-1/2'

loop_
_atom_site_label
_atom_site_type_symbol
_atom_site_fract_x
_atom_site_fract_y
_atom_site_fract_z
_atom_site_U_iso_or_equiv
_atom_site_adp_type
_atom_site_occupancy
_atom_site_symmetry_multiplicity
_atom_site_calc_flag
_atom_site_refinement_flags
S1 S 0.09374(6) 0.93756(7) 0.14618(2) 0.03947(19) Uani 1 1 d .
O4 O 0.7138(2) 0.9577(2) 0.35898(6) 0.0570(5) Uani 1 1 d .
C1 C 0.5985(3) 0.9525(3) 0.24095(8) 0.0361(5) Uani 1 1 d .
C4 C 0.2889(3) 0.9483(3) 0.18465(8) 0.0348(5) Uani 1 1 d .
N2 N 0.2506(2) 0.4279(2) -0.02234(7) 0.0406(5) Uani 1 1 d .
C10 C 0.2041(2) 0.5458(3) 0.01742(8) 0.0341(5) Uani 1 1 d .
O1 O 0.0575(2) 1.0990(2) 0.11965(7) 0.0543(5) Uani 1 1 d .
O2 O -0.01592(18) 0.8712(2) 0.18376(6) 0.0522(4) Uani 1 1 d .
N1 N 0.7598(2) 0.9577(3) 0.26715(8) 0.0430(5) Uani 1 1 d .
C9 C 0.1602(2) 0.4952(3) 0.06966(8) 0.0362(5) Uani 1 1 d .
H9 H 0.1585 0.3803 0.0789 0.043 Uiso 1 1 calc R
C3 C 0.3198(3) 0.8659(3) 0.23613(8) 0.0387(5) Uani 1 1 d .
H3 H 0.2368 0.8080 0.2514 0.046 Uiso 1 1 calc R
O3 O 0.3674(2) 0.2275(2) 0.03738(7) 0.0656(5) Uani 1 1 d .
C8 C 0.1194(2) 0.6151(3) 0.10776(8) 0.0363(5) Uani 1 1 d .
H8 H 0.0912 0.5814 0.1429 0.044 Uiso 1 1 calc R
C2 C 0.4744(3) 0.8699(3) 0.26473(9) 0.0389(5) Uani 1 1 d .
H2 H 0.4952 0.8173 0.2998 0.047 Uiso 1 1 calc R
C15 C 0.8086(3) 0.9651(3) 0.32351(9) 0.0392(5) Uani 1 1 d .
C7 C 0.1203(2) 0.7853(3) 0.09391(8) 0.0338(5) Uani 1 1 d .
C13 C 0.3259(3) 0.2764(3) -0.01051(9) 0.0429(5) Uani 1 1 d .
C5 C 0.4126(3) 1.0294(3) 0.16030(9) 0.0406(5) Uani 1 1 d .
H5 H 0.3917 1.0824 0.1253 0.049 Uiso 1 1 calc R
C12 C 0.1565(3) 0.8381(3) 0.04075(9) 0.0440(5) Uani 1 1 d .
H12 H 0.1534 0.9527 0.0310 0.053 Uiso 1 1 calc R
C16 C 0.9873(3) 0.9874(4) 0.33874(10) 0.0538(6) Uani 1 1 d .
H16A H 1.0125 1.1064 0.3417 0.081 Uiso 1 1 calc R
H16B H 1.0447 0.9372 0.3099 0.081 Uiso 1 1 calc R
H16C H 1.0196 0.9328 0.3743 0.081 Uiso 1 1 calc R
C6 C 0.5663(3) 1.0305(3) 0.18850(9) 0.0416(5) Uani 1 1 d .
H6 H 0.6500 1.0841 0.1723 0.050 Uiso 1 1 calc R
C11 C 0.1969(3) 0.7163(3) 0.00277(9) 0.0446(6) Uani 1 1 d .
H11 H 0.2197 0.7493 -0.0331 0.054 Uiso 1 1 calc R
C14 C 0.3560(3) 0.1727(3) -0.06091(10) 0.0616(7) Uani 1 1 d .
H14A H 0.4685 0.1810 -0.0670 0.092 Uiso 1 1 calc R
H14B H 0.2896 0.2144 -0.0937 0.092 Uiso 1 1 calc R
H14C H 0.3291 0.0561 -0.0545 0.092 Uiso 1 1 calc R
H2A H 0.238(3) 0.467(3) -0.0588(11) 0.054(7) Uiso 1 1 d .
H1A H 0.829(3) 0.960(3) 0.2426(11) 0.060(8) Uiso 1 1 d .

loop_
_atom_site_aniso_label
_atom_site_aniso_U_11
_atom_site_aniso_U_22
_atom_site_aniso_U_33
_atom_site_aniso_U_23
_atom_site_aniso_U_13
_atom_site_aniso_U_12
S1 0.0376(3) 0.0473(3) 0.0336(3) -0.0077(2) 0.0042(2) 0.0061(2)
O4 0.0459(10) 0.0968(14) 0.0287(8) -0.0070(8) 0.0060(7) -0.0067(9)
C1 0.0392(12) 0.0419(12) 0.0275(10) -0.0064(9) 0.0056(9) -0.0007(9)
C4 0.0387(11) 0.0373(11) 0.0285(10) -0.0073(9) 0.0041(9) 0.0009(9)
N2 0.0497(11) 0.0466(11) 0.0248(9) -0.0020(8) 0.0004(8) 0.0060(9)
C10 0.0332(11) 0.0417(12) 0.0263(10) -0.0032(9) -0.0020(8) 0.0004(9)
O1 0.0618(11) 0.0478(10) 0.0516(10) -0.0042(8) -0.0015(8) 0.0186(8)
O2 0.0402(9) 0.0760(12) 0.0425(9) -0.0126(8) 0.0142(7) -0.0008(8)
N1 0.0356(10) 0.0640(13) 0.0302(10) -0.0033(9) 0.0073(8) -0.0011(9)
C9 0.0356(11) 0.0404(12) 0.0324(11) 0.0016(9) 0.0028(9) -0.0015(9)
C3 0.0425(12) 0.0420(12) 0.0327(11) -0.0023(9) 0.0093(9) -0.0053(10)
O3 0.0937(14) 0.0656(12) 0.0379(9) 0.0109(8) 0.0095(9) 0.0299(10)
C8 0.0340(11) 0.0471(13) 0.0279(10) 0.0023(9) 0.0042(8) -0.0011(9)
C2 0.0456(13) 0.0449(13) 0.0264(10) 0.0005(9) 0.0050(9) -0.0007(10)
C15 0.0395(12) 0.0447(13) 0.0332(11) -0.0019(9) 0.0024(10) 0.0025(9)
C7 0.0307(10) 0.0426(12) 0.0275(10) -0.0045(9) 0.0003(8) 0.0008(9)
C13 0.0492(13) 0.0436(13) 0.0367(12) -0.0010(10) 0.0080(10) 0.0038(10)
C5 0.0485(13) 0.0454(13) 0.0274(11) 0.0005(9) 0.0017(10) -0.0019(10)
C12 0.0599(15) 0.0383(12) 0.0337(12) 0.0017(9) 0.0055(10) 0.0013(10)
C16 0.0399(13) 0.0708(17) 0.0499(14) -0.0009(12) 0.0009(11) -0.0001(12)
C6 0.0459(13) 0.0489(13) 0.0309(11) 0.0004(10) 0.0081(10) -0.0096(10)
C11 0.0640(15) 0.0430(13) 0.0276(11) 0.0021(9) 0.0086(10) -0.0010(11)
C14 0.0813(19) 0.0580(16) 0.0459(14) -0.0115(12) 0.0085(14) 0.0163(14)

loop_
_atom_type_symbol
_atom_type_description
_atom_type_scat_dispersion_real
_atom_type_scat_dispersion_imag
_atom_type_scat_source
C C 0.0033 0.0016 'International Tables Vol C Tables 4.2.6.8 and 6.1.1.4'
H H 0.0000 0.0000 'International Tables Vol C Tables 4.2.6.8 and 6.1.1.4'
N N 0.0061 0.0033 'International Tables Vol C Tables 4.2.6.8 and 6.1.1.4'
O O 0.0106 0.0060 'International Tables Vol C Tables 4.2.6.8 and 6.1.1.4'
S S 0.1246 0.1234 'International Tables Vol C Tables 4.2.6.8 and 6.1.1.4'

loop_
_geom_angle_atom_site_label_1
_geom_angle_atom_site_label_2
_geom_angle_atom_site_label_3
_geom_angle
O1 S1 O2 118.58(10)
O1 S1 C7 109.20(10)
O2 S1 C7 109.13(10)
O1 S1 C4 108.66(10)
O2 S1 C4 107.38(10)
C7 S1 C4 102.73(9)
C2 C1 C6 119.7(2)
C2 C1 N1 122.75(19)
C6 C1 N1 117.57(19)
C3 C4 C5 120.8(2)
C3 C4 S1 120.30(16)
C5 C4 S1 118.75(16)
C13 N2 C10 126.25(18)
C13 N2 H2A 119.6(15)
C10 N2 H2A 113.8(15)
C11 C10 C9 119.58(19)
C11 C10 N2 118.44(18)
C9 C10 N2 121.94(19)
C15 N1 C1 126.97(19)
C15 N1 H1A 121.5(18)
C1 N1 H1A 111.5(17)
C8 C9 C10 119.9(2)
C8 C9 H9 120.0
C10 C9 H9 120.0
C2 C3 C4 119.7(2)
C2 C3 H3 120.1
C4 C3 H3 120.1
C9 C8 C7 120.04(19)
C9 C8 H8 120.0
C7 C8 H8 120.0
C3 C2 C1 119.82(19)
C3 C2 H2 120.1
C1 C2 H2 120.1
O4 C15 N1 122.6(2)
O4 C15 C16 122.3(2)
N1 C15 C16 115.0(2)
C8 C7 C12 120.88(19)
C8 C7 S1 119.26(15)
C12 C7 S1 119.60(16)
O3 C13 N2 123.2(2)
O3 C13 C14 121.6(2)
N2 C13 C14 115.21(19)
C6 C5 C4 119.1(2)
C6 C5 H5 120.4
C4 C5 H5 120.4
C11 C12 C7 118.5(2)
C11 C12 H12 120.8
C7 C12 H12 120.8
C15 C16 H16A 109.5
C15 C16 H16B 109.5
H16A C16 H16B 109.5
C15 C16 H16C 109.5
H16A C16 H16C 109.5
H16B C16 H16C 109.5
C5 C6 C1 120.8(2)
C5 C6 H6 119.6
C1 C6 H6 119.6
C12 C11 C10 120.90(19)
C12 C11 H11 119.5
C10 C11 H11 119.5
C13 C14 H14A 109.5
C13 C14 H14B 109.5
H14A C14 H14B 109.5
C13 C14 H14C 109.5
H14A C14 H14C 109.5
H14B C14 H14C 109.5

loop_
_geom_bond_atom_site_label_1
_geom_bond_atom_site_label_2
_geom_bond_distance
S1 O1 1.4342(17)
S1 O2 1.4390(16)
S1 C7 1.756(2)
S1 C4 1.768(2)
O4 C15 1.214(3)
C1 C2 1.387(3)
C1 C6 1.389(3)
C1 N1 1.410(3)
C4 C3 1.383(3)
C4 C5 1.385(3)
N2 C13 1.360(3)
N2 C10 1.407(3)
N2 H2A 0.92(2)
C10 C11 1.385(3)
C10 C9 1.389(3)
N1 C15 1.357(3)
N1 H1A 0.86(3)
C9 C8 1.375(3)
C9 H9 0.9300
C3 C2 1.381(3)
C3 H3 0.9300
O3 C13 1.215(3)
C8 C7 1.378(3)
C8 H8 0.9300
C2 H2 0.9300
C15 C16 1.494(3)
C7 C12 1.393(3)
C13 C14 1.492(3)
C5 C6 1.370(3)
C5 H5 0.9300
C12 C11 1.382(3)
C12 H12 0.9300
C16 H16A 0.9600
C16 H16B 0.9600
C16 H16C 0.9600
C6 H6 0.9300
C11 H11 0.9300
C14 H14A 0.9600
C14 H14B 0.9600
C14 H14C 0.9600
